data_4025726
loop_
_publ_author_name
'Charles D. Swor'
'Lev N. Zakharov'
'David R. Tyler'

_publ_section_title
;
 A Colorimetric Proton Sponge
;
_journal_name_full 'Journal of Organic Chemistry'
_journal_page_first 6977
_journal_page_last 6979
_journal_paper_doi 10.1021/jo101381r
_journal_volume 75
_journal_year 2010
_chemical_formula_sum 'C18 H18 N2 O3'
_chemical_formula_weight 310.34
_chemical_name_systematic
;
 ?
;
_space_group_IT_number 4
_symmetry_cell_setting monoclinic
_symmetry_space_group_name_Hall 'P 2yb'
_symmetry_space_group_name_H-M 'P 1 21 1'
_atom_sites_solution_hydrogens difmap
_atom_sites_solution_primary direct
_atom_sites_solution_secondary difmap
_audit_creation_method SHELXLTL
_cell_angle_alpha 90.00
_cell_angle_beta 96.697(2)
_cell_angle_gamma 90.00
_cell_formula_units_Z 4
_cell_length_a 7.0429(6)
_cell_length_b 17.4903(16)
_cell_length_c 12.7831(11)
_cell_measurement_reflns_used 3216
_cell_measurement_temperature 173(2)
_cell_measurement_theta_max 21.96
_cell_measurement_theta_min 2.33
_cell_volume 1563.9(2)
_computing_cell_refinement 'Bruker SAINT'
_computing_data_collection 'Bruker SMART'
_computing_data_reduction 'Bruker SAINT'
_computing_molecular_graphics 'Bruker SHELXTL'
_computing_publication_material 'Bruker SHELXTL'
_computing_structure_refinement 'Bruker SHELXTL'
_computing_structure_solution 'Bruker SHELXTL'
_diffrn_ambient_temperature 173(2)
_diffrn_measured_fraction_theta_full 1.000
_diffrn_measured_fraction_theta_max 1.000
_diffrn_measurement_device_type 'CCD area detector Bruker Apex'
_diffrn_measurement_method 'phi and omega scans'
_diffrn_radiation_monochromator graphite
_diffrn_radiation_source 'fine-focus sealed tube'
_diffrn_radiation_type MoK\a
_diffrn_radiation_wavelength 0.71073
_diffrn_reflns_av_R_equivalents 0.0362
_diffrn_reflns_av_sigmaI/netI 0.0501
_diffrn_reflns_limit_h_max 8
_diffrn_reflns_limit_h_min -8
_diffrn_reflns_limit_k_max 22
_diffrn_reflns_limit_k_min -22
_diffrn_reflns_limit_l_max 16
_diffrn_reflns_limit_l_min -16
_diffrn_reflns_number 17571
_diffrn_reflns_theta_full 27.00
_diffrn_reflns_theta_max 27.00
_diffrn_reflns_theta_min 1.60
_exptl_absorpt_coefficient_mu 0.091
_exptl_absorpt_correction_T_max 0.9982
_exptl_absorpt_correction_T_min 0.9750
_exptl_absorpt_correction_type multi-scan
_exptl_absorpt_process_details SADABS
_exptl_crystal_colour dark-blue
_exptl_crystal_density_diffrn 1.318
_exptl_crystal_density_meas 0
_exptl_crystal_density_method 'not measured'
_exptl_crystal_description plate
_exptl_crystal_F_000 656
_exptl_crystal_size_max 0.28
_exptl_crystal_size_mid 0.10
_exptl_crystal_size_min 0.02
_refine_diff_density_max 0.156
_refine_diff_density_min -0.145
_refine_diff_density_rms 0.034
_refine_ls_abs_structure_details 'Flack H D (1983), Acta Cryst. A39, 876-881'
_refine_ls_abs_structure_Flack -0.5(9)
_refine_ls_extinction_method none
_refine_ls_goodness_of_fit_ref 1.059
_refine_ls_hydrogen_treatment refall
_refine_ls_matrix_type full
_refine_ls_number_parameters 559
_refine_ls_number_reflns 6786
_refine_ls_number_restraints 1
_refine_ls_restrained_S_all 1.059
_refine_ls_R_factor_all 0.0608
_refine_ls_R_factor_gt 0.0446
_refine_ls_shift/su_max 0.001
_refine_ls_shift/su_mean 0.000
_refine_ls_structure_factor_coef Fsqd
_refine_ls_weighting_details 'calc w=1/[\s^2^(Fo^2^)+(0.0294P)^2^+0.0000P] where P=(Fo^2^+2Fc^2^)/3'
_refine_ls_weighting_scheme calc
_refine_ls_wR_factor_gt 0.0747
_refine_ls_wR_factor_ref 0.0811
_reflns_number_gt 5506
_reflns_number_total 6786
_reflns_threshold_expression >2sigma(I)
_cod_data_source_file jo101381r_si_002.cif
_cod_data_source_block char8
_cod_depositor_comments
;
The following automatic conversions were performed:

'_symmetry_cell_setting' value 'Monoclinic' changed to 'monoclinic'
according to the built-in table from CIF Core dictionary named
'cif_core.dic' version 2.4.1 from 2010-06-29.

Automatic conversion script
Id: cif_fix_values 1646 2011-03-28 12:23:43Z adriana 
;
_cod_database_code 4025726

loop_
_symmetry_equiv_pos_as_xyz
'x, y, z'
'-x, y+1/2, -z'

loop_
_atom_site_label
_atom_site_type_symbol
_atom_site_fract_x
_atom_site_fract_y
_atom_site_fract_z
_atom_site_U_iso_or_equiv
_atom_site_adp_type
_atom_site_occupancy
_atom_site_symmetry_multiplicity
_atom_site_calc_flag
_atom_site_refinement_flags
_atom_site_disorder_assembly
_atom_site_disorder_group
O1 O 0.9127(3) 0.01617(10) 0.13659(15) 0.0585(5) Uani 1 1 d . . .
O2 O 0.8515(3) 0.02797(9) 0.30374(15) 0.0545(5) Uani 1 1 d . . .
O3 O 0.9753(3) 0.04478(12) -0.02859(16) 0.0807(7) Uani 1 1 d . . .
N1 N 1.1152(2) 0.45967(9) 0.39928(13) 0.0306(4) Uani 1 1 d . . .
N2 N 0.9849(3) 0.35276(9) 0.54039(13) 0.0320(4) Uani 1 1 d . . .
C1 C 1.0220(3) 0.40995(11) 0.32396(16) 0.0266(4) Uani 1 1 d . . .
C2 C 0.9593(3) 0.43438(13) 0.22351(16) 0.0309(5) Uani 1 1 d . . .
C3 C 0.8818(3) 0.38271(13) 0.14696(17) 0.0342(5) Uani 1 1 d . . .
C4 C 0.8840(3) 0.30592(13) 0.16634(16) 0.0303(5) Uani 1 1 d . . .
C5 C 0.9479(3) 0.27766(11) 0.26783(15) 0.0256(4) Uani 1 1 d . . .
C6 C 0.9913(3) 0.33104(11) 0.35119(15) 0.0241(4) Uani 1 1 d . . .
C7 C 1.0027(3) 0.30367(11) 0.45872(15) 0.0261(4) Uani 1 1 d . . .
C8 C 1.0277(3) 0.22559(12) 0.47675(17) 0.0299(5) Uani 1 1 d . . .
C9 C 1.0119(3) 0.17443(12) 0.39337(17) 0.0298(5) Uani 1 1 d . . .
C10 C 0.9677(3) 0.19678(11) 0.28997(16) 0.0283(5) Uani 1 1 d . . .
C11 C 1.1014(4) 0.54088(13) 0.3785(2) 0.0443(6) Uani 1 1 d . . .
C12 C 1.3020(4) 0.43765(15) 0.4510(2) 0.0426(6) Uani 1 1 d . . .
C13 C 0.8388(3) 0.41243(14) 0.5317(2) 0.0367(5) Uani 1 1 d . . .
C14 C 1.0366(5) 0.32688(16) 0.64801(19) 0.0441(6) Uani 1 1 d . . .
C15 C 0.9557(3) 0.13913(12) 0.20689(17) 0.0334(5) Uani 1 1 d . . .
C16 C 0.9026(3) 0.05717(13) 0.2279(2) 0.0436(6) Uani 1 1 d . . .
C17 C 0.9622(4) 0.06673(17) 0.0597(2) 0.0554(7) Uani 1 1 d . . .
C18 C 0.9901(3) 0.14201(15) 0.10631(19) 0.0415(6) Uani 1 1 d . . .
O1' O 0.5322(2) 0.63095(11) 0.51628(12) 0.0518(5) Uani 1 1 d . . .
O2' O 0.6290(3) 0.54789(11) 0.64472(13) 0.0547(5) Uani 1 1 d . . .
O3' O 0.4378(3) 0.73926(14) 0.42969(14) 0.0716(6) Uani 1 1 d . . .
N1' N 0.4566(3) 0.79797(10) 1.13552(14) 0.0381(4) Uani 1 1 d . . .
N2' N 0.5766(3) 0.64354(10) 1.13226(14) 0.0380(5) Uani 1 1 d . . .
C1' C 0.5315(3) 0.80037(12) 1.03954(17) 0.0331(5) Uani 1 1 d . . .
C2' C 0.5919(3) 0.86792(13) 0.9985(2) 0.0386(5) Uani 1 1 d . . .
C3' C 0.6460(3) 0.87130(13) 0.8974(2) 0.0403(6) Uani 1 1 d . . .
C4' C 0.6242(3) 0.81016(12) 0.83211(19) 0.0329(5) Uani 1 1 d . . .
C5' C 0.5704(3) 0.73806(12) 0.87002(16) 0.0288(5) Uani 1 1 d . . .
C6' C 0.5493(3) 0.73062(11) 0.97976(16) 0.0281(4) Uani 1 1 d . . .
C7' C 0.5517(3) 0.65448(11) 1.02464(16) 0.0311(5) Uani 1 1 d . . .
C8' C 0.5297(3) 0.59239(13) 0.95668(18) 0.0344(5) Uani 1 1 d . . .
C9' C 0.5227(3) 0.60138(13) 0.84873(18) 0.0342(5) Uani 1 1 d . . .
C10' C 0.5441(3) 0.67199(12) 0.80212(16) 0.0297(5) Uani 1 1 d . . .
C11' C 0.4661(5) 0.86738(16) 1.1995(2) 0.0542(7) Uani 1 1 d . . .
C12' C 0.2758(4) 0.75822(17) 1.1399(2) 0.0478(6) Uani 1 1 d . . .
C13' C 0.7379(4) 0.67946(16) 1.1946(2) 0.0497(7) Uani 1 1 d . . .
C14' C 0.5271(4) 0.56969(15) 1.1742(2) 0.0473(6) Uani 1 1 d . . .
C15' C 0.5296(3) 0.67729(13) 0.68818(17) 0.0343(5) Uani 1 1 d . . .
C16' C 0.5701(3) 0.60997(15) 0.62125(19) 0.0424(6) Uani 1 1 d . . .
C17' C 0.4747(3) 0.70814(17) 0.5121(2) 0.0508(7) Uani 1 1 d . . .
C18' C 0.4745(3) 0.73364(17) 0.62009(18) 0.0418(6) Uani 1 1 d . . .
H2 H 0.984(3) 0.4864(11) 0.2070(15) 0.028(5) Uiso 1 1 d . . .
H2' H 0.593(3) 0.9131(13) 1.0404(17) 0.041(6) Uiso 1 1 d . . .
H3 H 0.834(3) 0.4024(10) 0.0795(16) 0.025(5) Uiso 1 1 d . . .
H3' H 0.690(3) 0.9201(14) 0.8689(17) 0.052(7) Uiso 1 1 d . . .
H4 H 0.841(3) 0.2706(12) 0.1103(15) 0.031(5) Uiso 1 1 d . . .
H4' H 0.657(3) 0.8117(11) 0.7596(16) 0.033(6) Uiso 1 1 d . . .
H8 H 1.034(2) 0.2067(10) 0.5496(15) 0.021(5) Uiso 1 1 d . . .
H8' H 0.524(3) 0.5425(13) 0.9895(16) 0.037(6) Uiso 1 1 d . . .
H9 H 1.026(3) 0.1237(11) 0.4109(14) 0.018(5) Uiso 1 1 d . . .
H9' H 0.508(3) 0.5591(14) 0.8077(17) 0.041(6) Uiso 1 1 d . . .
H11A H 0.962(4) 0.5568(15) 0.3616(18) 0.062(8) Uiso 1 1 d . . .
H11B H 1.151(3) 0.5686(15) 0.4409(19) 0.055(7) Uiso 1 1 d . . .
H11C H 1.172(3) 0.5576(14) 0.3172(19) 0.059(8) Uiso 1 1 d . . .
H11D H 0.425(4) 0.8497(14) 1.275(2) 0.062(8) Uiso 1 1 d . . .
H11E H 0.598(4) 0.8892(15) 1.2047(19) 0.061(8) Uiso 1 1 d . . .
H11F H 0.377(3) 0.9063(14) 1.1668(17) 0.046(7) Uiso 1 1 d . . .
H12A H 1.404(4) 0.4527(14) 0.4084(18) 0.049(7) Uiso 1 1 d . . .
H12B H 1.322(4) 0.4624(17) 0.522(2) 0.081(9) Uiso 1 1 d . . .
H12C H 1.317(3) 0.3806(14) 0.4567(16) 0.038(6) Uiso 1 1 d . . .
H12D H 0.161(4) 0.7933(15) 1.1237(19) 0.064(8) Uiso 1 1 d . . .
H12E H 0.270(3) 0.7358(14) 1.2158(19) 0.055(7) Uiso 1 1 d . . .
H12F H 0.262(3) 0.7154(14) 1.0918(19) 0.050(7) Uiso 1 1 d . . .
H13A H 0.900(4) 0.4670(15) 0.5602(18) 0.058(7) Uiso 1 1 d . . .
H13B H 0.733(3) 0.3967(11) 0.5736(15) 0.030(6) Uiso 1 1 d . . .
H13C H 0.784(3) 0.4229(12) 0.4588(18) 0.040(6) Uiso 1 1 d . . .
H13D H 0.778(3) 0.7311(16) 1.1627(18) 0.059(7) Uiso 1 1 d . . .
H13E H 0.705(4) 0.6903(16) 1.263(2) 0.078(10) Uiso 1 1 d . . .
H13F H 0.851(4) 0.6452(15) 1.1997(19) 0.064(8) Uiso 1 1 d . . .
H14A H 1.158(3) 0.3056(12) 0.6504(15) 0.032(6) Uiso 1 1 d . . .
H14B H 1.035(3) 0.3734(15) 0.7012(18) 0.054(7) Uiso 1 1 d . . .
H14C H 0.938(3) 0.2897(15) 0.6689(18) 0.053(7) Uiso 1 1 d . . .
H14D H 0.399(4) 0.5501(14) 1.1435(17) 0.051(7) Uiso 1 1 d . . .
H14E H 0.527(3) 0.5761(15) 1.2528(19) 0.055(7) Uiso 1 1 d . . .
H14F H 0.621(4) 0.5301(15) 1.1503(17) 0.054(7) Uiso 1 1 d . . .
H18 H 1.027(3) 0.1851(13) 0.0667(16) 0.032(6) Uiso 1 1 d . . .
H18' H 0.436(3) 0.7838(13) 0.6329(17) 0.040(7) Uiso 1 1 d . . .

loop_
_atom_site_aniso_label
_atom_site_aniso_U_11
_atom_site_aniso_U_22
_atom_site_aniso_U_33
_atom_site_aniso_U_23
_atom_site_aniso_U_13
_atom_site_aniso_U_12
O1 0.0576(12) 0.0379(10) 0.0759(13) -0.0254(10) -0.0100(10) 0.0031(9)
O2 0.0570(11) 0.0329(10) 0.0685(12) 0.0063(9) -0.0144(9) -0.0057(8)
O3 0.0755(14) 0.0909(16) 0.0757(14) -0.0552(13) 0.0084(11) 0.0011(12)
N1 0.0324(10) 0.0222(9) 0.0358(10) -0.0003(8) -0.0021(8) -0.0010(7)
N2 0.0417(11) 0.0294(10) 0.0245(10) -0.0012(8) 0.0025(8) 0.0045(8)
C1 0.0222(10) 0.0273(11) 0.0306(11) 0.0000(9) 0.0047(8) 0.0003(9)
C2 0.0303(12) 0.0275(12) 0.0354(13) 0.0074(10) 0.0055(10) 0.0014(9)
C3 0.0341(12) 0.0428(14) 0.0250(12) 0.0071(10) 0.0009(9) 0.0019(10)
C4 0.0257(11) 0.0376(13) 0.0271(11) -0.0049(10) 0.0006(9) -0.0037(9)
C5 0.0190(9) 0.0310(11) 0.0277(11) -0.0023(9) 0.0060(8) -0.0019(8)
C6 0.0168(9) 0.0278(11) 0.0274(11) -0.0012(8) 0.0020(8) 0.0009(8)
C7 0.0225(10) 0.0280(11) 0.0274(11) 0.0006(9) 0.0010(8) 0.0004(9)
C8 0.0301(11) 0.0314(12) 0.0279(11) 0.0061(9) 0.0015(9) 0.0027(9)
C9 0.0291(12) 0.0207(11) 0.0393(13) 0.0012(9) 0.0032(9) 0.0012(9)
C10 0.0205(10) 0.0286(11) 0.0358(12) -0.0047(9) 0.0036(9) 0.0010(9)
C11 0.0562(17) 0.0276(13) 0.0484(16) -0.0047(12) 0.0027(13) -0.0038(12)
C12 0.0333(13) 0.0380(15) 0.0536(16) -0.0052(12) -0.0075(12) -0.0010(11)
C13 0.0364(13) 0.0368(13) 0.0377(14) -0.0026(11) 0.0073(11) 0.0052(11)
C14 0.0608(19) 0.0414(15) 0.0293(13) 0.0003(11) 0.0017(12) 0.0019(14)
C15 0.0214(10) 0.0328(12) 0.0447(13) -0.0077(11) -0.0011(9) 0.0006(9)
C16 0.0330(13) 0.0329(14) 0.0613(17) -0.0115(13) -0.0098(12) 0.0034(10)
C17 0.0405(15) 0.0640(19) 0.0597(17) -0.0343(16) -0.0024(13) 0.0075(13)
C18 0.0294(12) 0.0503(16) 0.0443(14) -0.0176(13) 0.0027(10) -0.0027(11)
O1' 0.0473(10) 0.0703(13) 0.0382(10) -0.0157(9) 0.0066(8) -0.0147(10)
O2' 0.0604(12) 0.0452(11) 0.0609(11) -0.0167(9) 0.0179(9) -0.0018(9)
O3' 0.0623(12) 0.1133(18) 0.0391(11) 0.0127(11) 0.0053(9) 0.0068(12)
N1' 0.0471(11) 0.0321(10) 0.0350(11) -0.0056(8) 0.0045(9) 0.0035(9)
N2' 0.0462(11) 0.0275(10) 0.0378(11) 0.0043(8) -0.0060(8) -0.0016(9)
C1' 0.0287(11) 0.0302(12) 0.0392(13) 0.0000(10) -0.0010(9) 0.0024(9)
C2' 0.0399(14) 0.0231(12) 0.0527(15) -0.0048(11) 0.0055(11) 0.0035(10)
C3' 0.0316(13) 0.0272(12) 0.0640(17) 0.0064(12) 0.0138(11) 0.0025(10)
C4' 0.0282(11) 0.0306(12) 0.0412(13) 0.0015(10) 0.0095(10) 0.0039(9)
C5' 0.0183(10) 0.0280(11) 0.0403(12) -0.0013(10) 0.0049(9) 0.0046(8)
C6' 0.0220(10) 0.0258(10) 0.0354(11) -0.0003(9) -0.0010(8) 0.0011(9)
C7' 0.0269(11) 0.0283(12) 0.0367(12) -0.0014(9) -0.0017(9) -0.0009(9)
C8' 0.0350(13) 0.0239(12) 0.0429(14) 0.0020(10) -0.0016(10) 0.0013(9)
C9' 0.0269(12) 0.0306(12) 0.0443(14) -0.0101(11) 0.0015(10) -0.0007(9)
C10' 0.0198(10) 0.0317(11) 0.0376(12) -0.0014(10) 0.0035(9) 0.0043(9)
C11' 0.075(2) 0.0419(16) 0.0455(17) -0.0121(14) 0.0058(15) 0.0077(16)
C12' 0.0501(16) 0.0509(16) 0.0444(16) -0.0030(13) 0.0136(13) 0.0041(13)
C13' 0.0546(17) 0.0411(16) 0.0480(17) 0.0019(13) -0.0168(13) -0.0046(13)
C14' 0.0608(18) 0.0373(15) 0.0419(16) 0.0075(12) -0.0018(13) -0.0050(14)
C15' 0.0214(11) 0.0414(13) 0.0402(13) -0.0060(11) 0.0048(9) -0.0002(10)
C16' 0.0322(13) 0.0514(16) 0.0445(15) -0.0104(12) 0.0088(11) -0.0075(12)
C17' 0.0352(14) 0.073(2) 0.0442(16) -0.0015(14) 0.0065(12) -0.0026(13)
C18' 0.0318(12) 0.0546(16) 0.0401(14) -0.0007(13) 0.0084(10) 0.0087(12)

loop_
_atom_type_symbol
_atom_type_description
_atom_type_scat_dispersion_real
_atom_type_scat_dispersion_imag
_atom_type_scat_source
C C 0.0033 0.0016 'International Tables Vol C Tables 4.2.6.8 and 6.1.1.4'
H H 0.0000 0.0000 'International Tables Vol C Tables 4.2.6.8 and 6.1.1.4'
N N 0.0061 0.0033 'International Tables Vol C Tables 4.2.6.8 and 6.1.1.4'
O O 0.0106 0.0060 'International Tables Vol C Tables 4.2.6.8 and 6.1.1.4'

loop_
_geom_angle_atom_site_label_1
_geom_angle_atom_site_label_2
_geom_angle_atom_site_label_3
_geom_angle
_geom_angle_site_symmetry_1
_geom_angle_site_symmetry_3
_geom_angle_publ_flag
C16 O1 C17 107.95(19) . . ?
C1 N1 C11 117.85(18) . . ?
C1 N1 C12 118.31(18) . . ?
C11 N1 C12 112.41(19) . . ?
C7 N2 C14 119.44(18) . . ?
C7 N2 C13 121.08(17) . . ?
C14 N2 C13 113.03(19) . . ?
C2 C1 N1 121.43(18) . . ?
C2 C1 C6 118.71(19) . . ?
N1 C1 C6 119.85(17) . . ?
C1 C2 C3 120.7(2) . . ?
C1 C2 H2 117.0(12) . . ?
C3 C2 H2 121.9(12) . . ?
C4 C3 C2 121.0(2) . . ?
C4 C3 H3 121.0(11) . . ?
C2 C3 H3 118.0(11) . . ?
C3 C4 C5 120.4(2) . . ?
C3 C4 H4 119.8(12) . . ?
C5 C4 H4 119.7(12) . . ?
C4 C5 C6 118.43(18) . . ?
C4 C5 C10 122.36(18) . . ?
C6 C5 C10 119.20(18) . . ?
C5 C6 C1 118.10(17) . . ?
C5 C6 C7 118.49(17) . . ?
C1 C6 C7 123.40(17) . . ?
N2 C7 C8 120.66(18) . . ?
N2 C7 C6 121.10(17) . . ?
C8 C7 C6 118.22(18) . . ?
C9 C8 C7 120.6(2) . . ?
C9 C8 H8 120.1(10) . . ?
C7 C8 H8 118.5(10) . . ?
C10 C9 C8 122.9(2) . . ?
C10 C9 H9 120.9(12) . . ?
C8 C9 H9 116.1(11) . . ?
C9 C10 C5 118.08(18) . . ?
C9 C10 C15 119.28(18) . . ?
C5 C10 C15 122.50(18) . . ?
N1 C11 H11A 110.4(15) . . ?
N1 C11 H11B 109.4(15) . . ?
H11A C11 H11B 106(2) . . ?
N1 C11 H11C 113.3(14) . . ?
H11A C11 H11C 107.5(19) . . ?
H11B C11 H11C 109(2) . . ?
N1 C12 H12A 111.0(14) . . ?
N1 C12 H12B 108.7(17) . . ?
H12A C12 H12B 111(2) . . ?
N1 C12 H12C 112.1(13) . . ?
H12A C12 H12C 103(2) . . ?
H12B C12 H12C 111(2) . . ?
N2 C13 H13A 110.6(13) . . ?
N2 C13 H13B 108.9(12) . . ?
H13A C13 H13B 110.5(16) . . ?
N2 C13 H13C 113.6(12) . . ?
H13A C13 H13C 104.4(18) . . ?
H13B C13 H13C 108.8(18) . . ?
N2 C14 H14A 106.5(12) . . ?
N2 C14 H14B 110.3(13) . . ?
H14A C14 H14B 111.1(19) . . ?
N2 C14 H14C 110.3(13) . . ?
H14A C14 H14C 113.2(19) . . ?
H14B C14 H14C 105.5(19) . . ?
C18 C15 C10 132.2(2) . . ?
C18 C15 C16 106.4(2) . . ?
C10 C15 C16 121.32(19) . . ?
O2 C16 O1 121.2(2) . . ?
O2 C16 C15 131.0(2) . . ?
O1 C16 C15 107.7(2) . . ?
O3 C17 O1 120.7(3) . . ?
O3 C17 C18 130.8(3) . . ?
O1 C17 C18 108.6(2) . . ?
C15 C18 C17 109.3(2) . . ?
C15 C18 H18 128.8(12) . . ?
C17 C18 H18 121.9(12) . . ?
C16' O1' C17' 108.20(19) . . ?
C1' N1' C12' 118.09(19) . . ?
C1' N1' C11' 118.1(2) . . ?
C12' N1' C11' 111.0(2) . . ?
C7' N2' C13' 119.1(2) . . ?
C7' N2' C14' 118.84(18) . . ?
C13' N2' C14' 112.77(19) . . ?
C2' C1' N1' 121.7(2) . . ?
C2' C1' C6' 118.03(19) . . ?
N1' C1' C6' 120.23(19) . . ?
C1' C2' C3' 121.3(2) . . ?
C1' C2' H2' 118.6(13) . . ?
C3' C2' H2' 120.1(13) . . ?
C4' C3' C2' 121.0(2) . . ?
C4' C3' H3' 118.1(13) . . ?
C2' C3' H3' 120.6(13) . . ?
C3' C4' C5' 120.5(2) . . ?
C3' C4' H4' 122.5(12) . . ?
C5' C4' H4' 116.6(12) . . ?
C4' C5' C6' 118.51(19) . . ?
C4' C5' C10' 121.79(19) . . ?
C6' C5' C10' 119.65(18) . . ?
C5' C6' C7' 118.23(17) . . ?
C5' C6' C1' 117.62(18) . . ?
C7' C6' C1' 124.13(18) . . ?
N2' C7' C8' 120.50(19) . . ?
N2' C7' C6' 121.09(17) . . ?
C8' C7' C6' 118.41(19) . . ?
C9' C8' C7' 121.6(2) . . ?
C9' C8' H8' 122.3(12) . . ?
C7' C8' H8' 116.1(12) . . ?
C8' C9' C10' 122.4(2) . . ?
C8' C9' H9' 118.3(14) . . ?
C10' C9' H9' 119.3(14) . . ?
C9' C10' C5' 117.84(19) . . ?
C9' C10' C15' 119.31(19) . . ?
C5' C10' C15' 122.77(19) . . ?
N1' C11' H11D 105.1(13) . . ?
N1' C11' H11E 109.6(15) . . ?
H11D C11' H11E 113(2) . . ?
N1' C11' H11F 110.5(14) . . ?
H11D C11' H11F 110.5(19) . . ?
H11E C11' H11F 108(2) . . ?
N1' C12' H12D 112.5(15) . . ?
N1' C12' H12E 109.9(13) . . ?
H12D C12' H12E 107.3(18) . . ?
N1' C12' H12F 111.8(14) . . ?
H12D C12' H12F 109(2) . . ?
H12E C12' H12F 107(2) . . ?
N2' C13' H13D 112.9(13) . . ?
N2' C13' H13E 109.3(18) . . ?
H13D C13' H13E 107(2) . . ?
N2' C13' H13F 110.2(15) . . ?
H13D C13' H13F 107(2) . . ?
H13E C13' H13F 110(2) . . ?
N2' C14' H14D 113.7(14) . . ?
N2' C14' H14E 107.1(15) . . ?
H14D C14' H14E 109.0(19) . . ?
N2' C14' H14F 107.3(14) . . ?
H14D C14' H14F 103.5(19) . . ?
H14E C14' H14F 116(2) . . ?
C18' C15' C10' 132.8(2) . . ?
C18' C15' C16' 105.4(2) . . ?
C10' C15' C16' 121.7(2) . . ?
O2' C16' O1' 120.6(2) . . ?
O2' C16' C15' 131.0(2) . . ?
O1' C16' C15' 108.4(2) . . ?
O3' C17' O1' 120.3(2) . . ?
O3' C17' C18' 132.8(3) . . ?
O1' C17' C18' 106.9(2) . . ?
C15' C18' C17' 111.0(3) . . ?
C15' C18' H18' 129.9(14) . . ?
C17' C18' H18' 119.1(14) . . ?

loop_
_geom_bond_atom_site_label_1
_geom_bond_atom_site_label_2
_geom_bond_distance
_geom_bond_site_symmetry_2
_geom_bond_publ_flag
O1 C16 1.378(3) . ?
O1 C17 1.397(3) . ?
O2 C16 1.188(3) . ?
O3 C17 1.206(3) . ?
N1 C1 1.402(2) . ?
N1 C11 1.446(3) . ?
N1 C12 1.454(3) . ?
N2 C7 1.369(2) . ?
N2 C14 1.454(3) . ?
N2 C13 1.461(3) . ?
C1 C2 1.376(3) . ?
C1 C6 1.446(3) . ?
C2 C3 1.396(3) . ?
C2 H2 0.95(2) . ?
C3 C4 1.366(3) . ?
C3 H3 0.954(19) . ?
C4 C5 1.412(3) . ?
C4 H4 0.97(2) . ?
C5 C6 1.423(3) . ?
C5 C10 1.446(3) . ?
C6 C7 1.449(3) . ?
C7 C8 1.393(3) . ?
C8 C9 1.386(3) . ?
C8 H8 0.985(19) . ?
C9 C10 1.379(3) . ?
C9 H9 0.918(19) . ?
C10 C15 1.460(3) . ?
C11 H11A 1.02(3) . ?
C11 H11B 0.96(3) . ?
C11 H11C 1.02(2) . ?
C12 H12A 0.99(2) . ?
C12 H12B 1.00(3) . ?
C12 H12C 1.00(2) . ?
C13 H13A 1.09(3) . ?
C13 H13B 1.01(2) . ?
C13 H13C 0.98(2) . ?
C14 H14A 0.93(2) . ?
C14 H14B 1.06(3) . ?
C14 H14C 1.01(3) . ?
C15 C18 1.337(3) . ?
C15 C16 1.513(3) . ?
C17 C18 1.449(3) . ?
C18 H18 0.96(2) . ?
O1' C16' 1.387(3) . ?
O1' C17' 1.409(3) . ?
O2' C16' 1.188(3) . ?
O3' C17' 1.188(3) . ?
N1' C1' 1.392(3) . ?
N1' C12' 1.457(3) . ?
N1' C11' 1.461(3) . ?
N2' C7' 1.380(3) . ?
N2' C13' 1.452(3) . ?
N2' C14' 1.456(3) . ?
C1' C2' 1.380(3) . ?
C1' C6' 1.453(3) . ?
C2' C3' 1.391(3) . ?
C2' H2' 0.95(2) . ?
C3' C4' 1.354(3) . ?
C3' H3' 0.99(2) . ?
C4' C5' 1.418(3) . ?
C4' H4' 0.983(19) . ?
C5' C6' 1.434(3) . ?
C5' C10' 1.444(3) . ?
C6' C7' 1.449(3) . ?
C7' C8' 1.388(3) . ?
C8' C9' 1.384(3) . ?
C8' H8' 0.97(2) . ?
C9' C10' 1.387(3) . ?
C9' H9' 0.91(2) . ?
C10' C15' 1.451(3) . ?
C11' H11D 1.08(3) . ?
C11' H11E 1.00(3) . ?
C11' H11F 0.99(2) . ?
C12' H12D 1.02(3) . ?
C12' H12E 1.05(2) . ?
C12' H12F 0.97(3) . ?
C13' H13D 1.04(3) . ?
C13' H13E 0.95(3) . ?
C13' H13F 0.99(3) . ?
C14' H14D 1.00(3) . ?
C14' H14E 1.01(2) . ?
C14' H14F 1.03(3) . ?
C15' C18' 1.342(3) . ?
C15' C16' 1.502(3) . ?
C17' C18' 1.451(3) . ?
C18' H18' 0.94(2) . ?

loop_
_geom_torsion_atom_site_label_1
_geom_torsion_atom_site_label_2
_geom_torsion_atom_site_label_3
_geom_torsion_atom_site_label_4
_geom_torsion
_geom_torsion_site_symmetry_1
_geom_torsion_site_symmetry_2
_geom_torsion_site_symmetry_3
_geom_torsion_site_symmetry_4
_geom_torsion_publ_flag
C11 N1 C1 C2 15.5(3) . . . . ?
C12 N1 C1 C2 -125.3(2) . . . . ?
C11 N1 C1 C6 -164.96(19) . . . . ?
C12 N1 C1 C6 54.3(3) . . . . ?
N1 C1 C2 C3 174.42(19) . . . . ?
C6 C1 C2 C3 -5.2(3) . . . . ?
C1 C2 C3 C4 -6.8(3) . . . . ?
C2 C3 C4 C5 6.3(3) . . . . ?
C3 C4 C5 C6 6.2(3) . . . . ?
C3 C4 C5 C10 -174.8(2) . . . . ?
C4 C5 C6 C1 -17.7(3) . . . . ?
C10 C5 C6 C1 163.26(17) . . . . ?
C4 C5 C6 C7 162.39(17) . . . . ?
C10 C5 C6 C7 -16.7(3) . . . . ?
C2 C1 C6 C5 17.3(3) . . . . ?
N1 C1 C6 C5 -162.33(17) . . . . ?
C2 C1 C6 C7 -162.83(18) . . . . ?
N1 C1 C6 C7 17.6(3) . . . . ?
C14 N2 C7 C8 14.5(3) . . . . ?
C13 N2 C7 C8 -135.4(2) . . . . ?
C14 N2 C7 C6 -167.1(2) . . . . ?
C13 N2 C7 C6 43.1(3) . . . . ?
C5 C6 C7 N2 -159.68(17) . . . . ?
C1 C6 C7 N2 20.4(3) . . . . ?
C5 C6 C7 C8 18.8(3) . . . . ?
C1 C6 C7 C8 -161.12(18) . . . . ?
N2 C7 C8 C9 168.53(18) . . . . ?
C6 C7 C8 C9 -10.0(3) . . . . ?
C7 C8 C9 C10 -1.3(3) . . . . ?
C8 C9 C10 C5 3.6(3) . . . . ?
C8 C9 C10 C15 179.43(19) . . . . ?
C4 C5 C10 C9 -173.38(18) . . . . ?
C6 C5 C10 C9 5.6(3) . . . . ?
C4 C5 C10 C15 10.9(3) . . . . ?
C6 C5 C10 C15 -170.05(17) . . . . ?
C9 C10 C15 C18 -149.8(2) . . . . ?
C5 C10 C15 C18 25.8(3) . . . . ?
C9 C10 C15 C16 27.7(3) . . . . ?
C5 C10 C15 C16 -156.70(19) . . . . ?
C17 O1 C16 O2 175.4(2) . . . . ?
C17 O1 C16 C15 -1.8(2) . . . . ?
C18 C15 C16 O2 -175.8(2) . . . . ?
C10 C15 C16 O2 6.2(4) . . . . ?
C18 C15 C16 O1 1.0(2) . . . . ?
C10 C15 C16 O1 -177.03(17) . . . . ?
C16 O1 C17 O3 -178.1(2) . . . . ?
C16 O1 C17 C18 1.9(3) . . . . ?
C10 C15 C18 C17 177.9(2) . . . . ?
C16 C15 C18 C17 0.2(2) . . . . ?
O3 C17 C18 C15 178.7(3) . . . . ?
O1 C17 C18 C15 -1.3(3) . . . . ?
C12' N1' C1' C2' 130.2(2) . . . . ?
C11' N1' C1' C2' -8.0(3) . . . . ?
C12' N1' C1' C6' -50.2(3) . . . . ?
C11' N1' C1' C6' 171.6(2) . . . . ?
N1' C1' C2' C3' -172.6(2) . . . . ?
C6' C1' C2' C3' 7.8(3) . . . . ?
C1' C2' C3' C4' 6.4(4) . . . . ?
C2' C3' C4' C5' -8.8(3) . . . . ?
C3' C4' C5' C6' -3.1(3) . . . . ?
C3' C4' C5' C10' 179.4(2) . . . . ?
C4' C5' C6' C7' -161.74(18) . . . . ?
C10' C5' C6' C7' 15.9(3) . . . . ?
C4' C5' C6' C1' 16.8(3) . . . . ?
C10' C5' C6' C1' -165.63(18) . . . . ?
C2' C1' C6' C5' -19.1(3) . . . . ?
N1' C1' C6' C5' 161.33(18) . . . . ?
C2' C1' C6' C7' 159.3(2) . . . . ?
N1' C1' C6' C7' -20.3(3) . . . . ?
C13' N2' C7' C8' 127.5(2) . . . . ?
C14' N2' C7' C8' -16.9(3) . . . . ?
C13' N2' C7' C6' -52.1(3) . . . . ?
C14' N2' C7' C6' 163.5(2) . . . . ?
C5' C6' C7' N2' 164.87(18) . . . . ?
C1' C6' C7' N2' -13.5(3) . . . . ?
C5' C6' C7' C8' -14.7(3) . . . . ?
C1' C6' C7' C8' 166.9(2) . . . . ?
N2' C7' C8' C9' -173.8(2) . . . . ?
C6' C7' C8' C9' 5.8(3) . . . . ?
C7' C8' C9' C10' 2.5(3) . . . . ?
C8' C9' C10' C5' -1.4(3) . . . . ?
C8' C9' C10' C15' -178.2(2) . . . . ?
C4' C5' C10' C9' 169.61(19) . . . . ?
C6' C5' C10' C9' -7.9(3) . . . . ?
C4' C5' C10' C15' -13.7(3) . . . . ?
C6' C5' C10' C15' 168.80(18) . . . . ?
C9' C10' C15' C18' 151.5(2) . . . . ?
C5' C10' C15' C18' -25.2(4) . . . . ?
C9' C10' C15' C16' -24.9(3) . . . . ?
C5' C10' C15' C16' 158.46(19) . . . . ?
C17' O1' C16' O2' -176.9(2) . . . . ?
C17' O1' C16' C15' 1.5(2) . . . . ?
C18' C15' C16' O2' 177.0(3) . . . . ?
C10' C15' C16' O2' -5.8(4) . . . . ?
C18' C15' C16' O1' -1.1(2) . . . . ?
C10' C15' C16' O1' 176.08(18) . . . . ?
C16' O1' C17' O3' 178.6(2) . . . . ?
C16' O1' C17' C18' -1.3(2) . . . . ?
C10' C15' C18' C17' -176.5(2) . . . . ?
C16' C15' C18' C17' 0.3(3) . . . . ?
O3' C17' C18' C15' -179.3(3) . . . . ?
O1' C17' C18' C15' 0.6(3) . . . . ?
